data_7001833
loop_
_publ_author_name
'Lee, Kyung-Eun'
'Jeon, Hyeong-Tak'
'Han, Sam-Yong'
'Ham, Jungyeob'
'Kim, Yong-Joo'
'Lee, Soon W.'

_publ_section_title
;
 Cyclopalladated azido complexes containing C,N-donor (HC\sim N =
 2-(2&#x2032;-thienyl)pyridine, azobenzene, 3,3&#x2032;-dimethyl
 azobenzene, N,N&#x2032;-dimethylbenzylamine, 2-phenylpyridine)
 ligands: reactivity towards organic unsaturated compounds and
 catalytic properties
;
_journal_issue 33
_journal_name_full 'Dalton Transactions'
_journal_page_first 6578
_journal_page_last 6592
_journal_paper_doi 10.1039/b907324h
_journal_year 2009
_chemical_formula_sum 'C18 H12 N2 Pd S2'
_chemical_formula_weight 426.82
_chemical_name_systematic
;
?
;
_space_group_IT_number 14
_symmetry_cell_setting monoclinic
_symmetry_space_group_name_Hall '-P 2ybc'
_symmetry_space_group_name_H-M 'P 1 21/c 1'
_atom_sites_solution_hydrogens geom
_atom_sites_solution_primary direct
_atom_sites_solution_secondary difmap
_audit_creation_method SHELXL-97
_cell_angle_alpha 90.00
_cell_angle_beta 104.864(2)
_cell_angle_gamma 90.00
_cell_formula_units_Z 4
_cell_length_a 9.3366(3)
_cell_length_b 9.9803(3)
_cell_length_c 17.2315(6)
_cell_measurement_reflns_used 9894
_cell_measurement_temperature 296(2)
_cell_measurement_theta_max 28.28
_cell_measurement_theta_min 2.26
_cell_volume 1551.94(9)
_computing_cell_refinement 'Bruker SMART'
_computing_data_collection 'Bruker SMART'
_computing_data_reduction 'Bruker SAINT'
_computing_molecular_graphics 'Bruker SHELXTL'
_computing_publication_material 'Bruker SHELXTL'
_computing_structure_refinement 'Bruker SHELXTL'
_computing_structure_solution 'Bruker SHELXTL'
_diffrn_ambient_temperature 296(2)
_diffrn_measured_fraction_theta_full 0.994
_diffrn_measured_fraction_theta_max 0.994
_diffrn_measurement_device_type 'CCD area detector'
_diffrn_measurement_method 'phi and omega scans'
_diffrn_radiation_monochromator graphite
_diffrn_radiation_source 'sealed tube'
_diffrn_radiation_type MoK\a
_diffrn_radiation_wavelength 0.71073
_diffrn_reflns_av_R_equivalents 0.0259
_diffrn_reflns_av_sigmaI/netI 0.0182
_diffrn_reflns_limit_h_max 12
_diffrn_reflns_limit_h_min -12
_diffrn_reflns_limit_k_max 13
_diffrn_reflns_limit_k_min -13
_diffrn_reflns_limit_l_max 19
_diffrn_reflns_limit_l_min -23
_diffrn_reflns_number 24325
_diffrn_reflns_theta_full 28.36
_diffrn_reflns_theta_max 28.36
_diffrn_reflns_theta_min 2.87
_exptl_absorpt_coefficient_mu 1.463
_exptl_absorpt_correction_T_max 0.8919
_exptl_absorpt_correction_T_min 0.6679
_exptl_absorpt_correction_type multi-scan
_exptl_crystal_colour orange
_exptl_crystal_density_diffrn 1.827
_exptl_crystal_density_method 'not measured'
_exptl_crystal_description BLOCK
_exptl_crystal_F_000 848
_exptl_crystal_size_max 0.30
_exptl_crystal_size_mid 0.16
_exptl_crystal_size_min 0.08
_refine_diff_density_max 0.307
_refine_diff_density_min -0.321
_refine_diff_density_rms 0.051
_refine_ls_extinction_method none
_refine_ls_goodness_of_fit_ref 1.028
_refine_ls_hydrogen_treatment refall
_refine_ls_matrix_type full
_refine_ls_number_parameters 256
_refine_ls_number_reflns 3863
_refine_ls_number_restraints 0
_refine_ls_restrained_S_all 1.028
_refine_ls_R_factor_all 0.0268
_refine_ls_R_factor_gt 0.0205
_refine_ls_shift/su_max 0.001
_refine_ls_shift/su_mean 0.000
_refine_ls_structure_factor_coef Fsqd
_refine_ls_weighting_details 'calc w=1/[\s^2^(Fo^2^)+(0.0271P)^2^+0.3317P] where P=(Fo^2^+2Fc^2^)/3'
_refine_ls_weighting_scheme calc
_refine_ls_wR_factor_gt 0.0499
_refine_ls_wR_factor_ref 0.0534
_reflns_number_gt 3345
_reflns_number_total 3863
_reflns_threshold_expression >2sigma(I)
_cod_data_source_file b907324h.txt
_cod_data_source_block jht047
_cod_depositor_comments
;
The following automatic conversions were performed:
'_symmetry_cell_setting' value 'Monoclinic' changed to 'monoclinic'
according to '/home/saulius/struct/CIF-dictionaries/cif_core.dic'
dictionary named 'cif_core.dic' version 2.4.1 from 2010-06-29.

Automatic conversion script
Id: cif_fix_enum 1527 2010-12-29 10:47:43Z saulius 
;
_cod_original_sg_symbol_H-M 'P2(1)/c '
_cod_database_code 7001833

loop_
_symmetry_equiv_pos_as_xyz
'x, y, z'
'-x, y+1/2, -z+1/2'
'-x, -y, -z'
'x, -y-1/2, z-1/2'

loop_
_atom_site_label
_atom_site_type_symbol
_atom_site_fract_x
_atom_site_fract_y
_atom_site_fract_z
_atom_site_U_iso_or_equiv
_atom_site_adp_type
_atom_site_occupancy
_atom_site_symmetry_multiplicity
_atom_site_calc_flag
_atom_site_refinement_flags
_atom_site_disorder_assembly
_atom_site_disorder_group
Pd1 Pd 0.078114(14) 0.385213(13) 0.086560(8) 0.03834(6) Uani 1 1 d . . .
S1 S 0.31280(7) 0.10425(6) -0.03778(4) 0.06003(15) Uani 1 1 d . . .
S2 S 0.25705(7) 0.65312(6) 0.29500(3) 0.05927(14) Uani 1 1 d . . .
N1 N -0.05962(17) 0.26911(15) -0.01190(9) 0.0438(3) Uani 1 1 d . . .
N2 N -0.08350(17) 0.49703(15) 0.13219(9) 0.0432(3) Uani 1 1 d . . .
C1 C -0.2051(2) 0.2715(2) -0.04536(14) 0.0567(5) Uani 1 1 d . . .
C2 C -0.2769(3) 0.1835(3) -0.10382(15) 0.0652(6) Uani 1 1 d . . .
C3 C -0.1948(3) 0.0899(3) -0.13096(16) 0.0693(7) Uani 1 1 d . . .
C4 C -0.0441(3) 0.0871(3) -0.09995(15) 0.0626(6) Uani 1 1 d . . .
C5 C 0.0225(2) 0.17845(18) -0.04048(12) 0.0458(4) Uani 1 1 d . . .
C6 C 0.1787(2) 0.19236(18) -0.00592(12) 0.0453(4) Uani 1 1 d . . .
C7 C 0.2361(2) 0.28788(18) 0.05102(11) 0.0427(4) Uani 1 1 d . . .
C8 C 0.3929(2) 0.2886(2) 0.06630(13) 0.0528(5) Uani 1 1 d . . .
C9 C 0.4484(3) 0.1960(2) 0.02383(14) 0.0597(6) Uani 1 1 d . . .
C10 C -0.2308(2) 0.4999(2) 0.10851(14) 0.0540(5) Uani 1 1 d . . .
C11 C -0.3181(3) 0.5830(2) 0.14118(15) 0.0580(5) Uani 1 1 d . . .
C12 C -0.2499(3) 0.6688(2) 0.20125(15) 0.0609(6) Uani 1 1 d . . .
C13 C -0.0985(3) 0.6678(2) 0.22746(14) 0.0565(5) Uani 1 1 d . . .
C14 C -0.0165(2) 0.58110(18) 0.19285(11) 0.0436(4) Uani 1 1 d . . .
C15 C 0.1416(2) 0.56703(19) 0.21615(11) 0.0444(4) Uani 1 1 d . . .
C16 C 0.2150(2) 0.47822(18) 0.17889(11) 0.0422(4) Uani 1 1 d . . .
C17 C 0.3684(2) 0.4799(2) 0.21908(13) 0.0527(5) Uani 1 1 d . . .
C18 C 0.4064(3) 0.5680(3) 0.28074(13) 0.0602(5) Uani 1 1 d . . .
H1 H -0.260(3) 0.339(3) -0.0257(15) 0.071(7) Uiso 1 1 d . . .
H2 H -0.373(3) 0.188(2) -0.1242(15) 0.072(7) Uiso 1 1 d . . .
H3 H -0.238(3) 0.030(3) -0.1718(16) 0.084(8) Uiso 1 1 d . . .
H4 H 0.016(3) 0.026(3) -0.1158(16) 0.079(8) Uiso 1 1 d . . .
H8 H 0.456(3) 0.342(2) 0.0974(15) 0.065(7) Uiso 1 1 d . . .
H9 H 0.542(3) 0.179(2) 0.0252(13) 0.058(6) Uiso 1 1 d . . .
H10 H -0.274(3) 0.446(3) 0.0688(15) 0.067(7) Uiso 1 1 d . . .
H11 H -0.414(3) 0.580(2) 0.1207(15) 0.063(7) Uiso 1 1 d . . .
H12 H -0.299(2) 0.726(2) 0.2277(13) 0.058(6) Uiso 1 1 d . . .
H13 H -0.048(3) 0.719(2) 0.2668(16) 0.070(8) Uiso 1 1 d . . .
H17 H 0.443(3) 0.425(2) 0.2076(14) 0.060(6) Uiso 1 1 d . . .
H18 H 0.501(3) 0.590(2) 0.3188(14) 0.063(7) Uiso 1 1 d . . .

loop_
_atom_site_aniso_label
_atom_site_aniso_U_11
_atom_site_aniso_U_22
_atom_site_aniso_U_33
_atom_site_aniso_U_23
_atom_site_aniso_U_13
_atom_site_aniso_U_12
Pd1 0.04020(8) 0.03697(9) 0.03901(9) -0.00043(5) 0.01227(6) 0.00245(5)
S1 0.0707(3) 0.0545(3) 0.0593(3) -0.0026(2) 0.0245(3) 0.0210(3)
S2 0.0671(3) 0.0624(3) 0.0443(3) -0.0111(2) 0.0069(2) 0.0010(3)
N1 0.0482(8) 0.0430(8) 0.0421(8) 0.0004(6) 0.0151(7) -0.0008(7)
N2 0.0473(8) 0.0396(8) 0.0453(9) 0.0019(6) 0.0166(7) 0.0033(6)
C1 0.0495(11) 0.0672(14) 0.0547(12) -0.0091(10) 0.0159(9) -0.0024(10)
C2 0.0539(12) 0.0854(18) 0.0560(14) -0.0113(12) 0.0133(11) -0.0159(12)
C3 0.0772(16) 0.0729(16) 0.0589(15) -0.0214(12) 0.0196(12) -0.0220(13)
C4 0.0724(14) 0.0558(14) 0.0624(14) -0.0168(11) 0.0223(12) -0.0056(11)
C5 0.0591(11) 0.0373(10) 0.0436(10) 0.0017(8) 0.0181(8) -0.0018(8)
C6 0.0548(10) 0.0380(10) 0.0470(10) 0.0023(8) 0.0201(8) 0.0088(8)
C7 0.0473(9) 0.0408(10) 0.0414(10) 0.0049(7) 0.0142(8) 0.0069(7)
C8 0.0474(10) 0.0627(13) 0.0482(11) 0.0012(10) 0.0121(9) 0.0108(10)
C9 0.0537(12) 0.0730(15) 0.0539(13) 0.0071(10) 0.0167(10) 0.0240(11)
C10 0.0496(11) 0.0540(13) 0.0601(13) -0.0062(10) 0.0171(10) 0.0023(9)
C11 0.0517(12) 0.0559(13) 0.0706(15) 0.0049(11) 0.0231(11) 0.0109(10)
C12 0.0697(14) 0.0544(13) 0.0663(15) -0.0005(11) 0.0317(12) 0.0180(11)
C13 0.0709(14) 0.0509(12) 0.0514(12) -0.0060(10) 0.0222(11) 0.0088(10)
C14 0.0558(10) 0.0385(9) 0.0394(10) 0.0035(7) 0.0176(8) 0.0047(8)
C15 0.0538(10) 0.0421(10) 0.0371(9) 0.0012(8) 0.0111(8) 0.0012(8)
C16 0.0478(9) 0.0410(10) 0.0386(9) 0.0031(7) 0.0127(7) -0.0003(7)
C17 0.0493(10) 0.0585(13) 0.0498(12) -0.0013(9) 0.0115(9) 0.0018(9)
C18 0.0560(12) 0.0708(14) 0.0492(12) -0.0059(11) 0.0049(10) -0.0028(11)

loop_
_atom_type_symbol
_atom_type_description
_atom_type_scat_dispersion_real
_atom_type_scat_dispersion_imag
_atom_type_scat_source
C C 0.0033 0.0016 'International Tables Vol C Tables 4.2.6.8 and 6.1.1.4'
H H 0.0000 0.0000 'International Tables Vol C Tables 4.2.6.8 and 6.1.1.4'
N N 0.0061 0.0033 'International Tables Vol C Tables 4.2.6.8 and 6.1.1.4'
S S 0.1246 0.1234 'International Tables Vol C Tables 4.2.6.8 and 6.1.1.4'
Pd Pd -0.9988 1.0072 'International Tables Vol C Tables 4.2.6.8 and 6.1.1.4'

loop_
_geom_angle_atom_site_label_1
_geom_angle_atom_site_label_2
_geom_angle_atom_site_label_3
_geom_angle
_geom_angle_site_symmetry_1
_geom_angle_site_symmetry_3
_geom_angle_publ_flag
C7 Pd1 C16 95.67(8) . . ?
C7 Pd1 N2 176.18(7) . . ?
C16 Pd1 N2 80.51(7) . . ?
C7 Pd1 N1 80.62(7) . . ?
C16 Pd1 N1 175.27(6) . . ?
N2 Pd1 N1 103.19(6) . . ?
C9 S1 C6 90.67(10) . . ?
C18 S2 C15 90.40(10) . . ?
C1 N1 C5 117.54(18) . . ?
C1 N1 Pd1 131.27(14) . . ?
C5 N1 Pd1 111.17(12) . . ?
C10 N2 C14 117.23(17) . . ?
C10 N2 Pd1 131.07(14) . . ?
C14 N2 Pd1 111.63(12) . . ?
N1 C1 C2 123.9(2) . . ?
N1 C1 H1 116.0(15) . . ?
C2 C1 H1 120.1(15) . . ?
C3 C2 C1 118.5(2) . . ?
C3 C2 H2 120.3(17) . . ?
C1 C2 H2 121.2(17) . . ?
C2 C3 C4 119.4(2) . . ?
C2 C3 H3 121.3(16) . . ?
C4 C3 H3 119.2(16) . . ?
C3 C4 C5 119.6(2) . . ?
C3 C4 H4 122.7(17) . . ?
C5 C4 H4 117.8(17) . . ?
N1 C5 C4 121.1(2) . . ?
N1 C5 C6 113.19(17) . . ?
C4 C5 C6 125.7(2) . . ?
C7 C6 C5 122.18(17) . . ?
C7 C6 S1 113.42(15) . . ?
C5 C6 S1 124.10(15) . . ?
C6 C7 C8 109.30(17) . . ?
C6 C7 Pd1 111.98(14) . . ?
C8 C7 Pd1 138.71(15) . . ?
C9 C8 C7 114.4(2) . . ?
C9 C8 H8 117.3(16) . . ?
C7 C8 H8 128.2(16) . . ?
C8 C9 S1 112.16(17) . . ?
C8 C9 H9 128.7(15) . . ?
S1 C9 H9 119.2(15) . . ?
N2 C10 C11 124.0(2) . . ?
N2 C10 H10 117.5(16) . . ?
C11 C10 H10 118.5(16) . . ?
C12 C11 C10 118.4(2) . . ?
C12 C11 H11 123.9(16) . . ?
C10 C11 H11 117.6(16) . . ?
C11 C12 C13 119.1(2) . . ?
C11 C12 H12 124.6(14) . . ?
C13 C12 H12 116.3(14) . . ?
C12 C13 C14 120.0(2) . . ?
C12 C13 H13 123.5(16) . . ?
C14 C13 H13 116.5(16) . . ?
N2 C14 C13 121.29(19) . . ?
N2 C14 C15 113.07(16) . . ?
C13 C14 C15 125.63(19) . . ?
C16 C15 C14 122.18(17) . . ?
C16 C15 S2 113.70(15) . . ?
C14 C15 S2 124.08(14) . . ?
C15 C16 C17 108.98(17) . . ?
C15 C16 Pd1 112.22(13) . . ?
C17 C16 Pd1 138.80(15) . . ?
C18 C17 C16 114.7(2) . . ?
C18 C17 H17 118.6(14) . . ?
C16 C17 H17 126.7(14) . . ?
C17 C18 S2 112.18(17) . . ?
C17 C18 H18 132.8(14) . . ?
S2 C18 H18 115.0(13) . . ?

loop_
_geom_bond_atom_site_label_1
_geom_bond_atom_site_label_2
_geom_bond_distance
_geom_bond_site_symmetry_2
_geom_bond_publ_flag
Pd1 C7 1.9897(18) . ?
Pd1 C16 1.9957(18) . ?
Pd1 N2 2.1793(15) . ?
Pd1 N1 2.1807(15) . ?
S1 C9 1.696(3) . ?
S1 C6 1.7304(19) . ?
S2 C18 1.704(2) . ?
S2 C15 1.7305(19) . ?
N1 C1 1.332(3) . ?
N1 C5 1.358(2) . ?
N2 C10 1.331(3) . ?
N2 C14 1.361(2) . ?
C1 C2 1.374(3) . ?
C1 H1 0.96(3) . ?
C2 C3 1.365(4) . ?
C2 H2 0.88(3) . ?
C3 C4 1.371(4) . ?
C3 H3 0.93(3) . ?
C4 C5 1.393(3) . ?
C4 H4 0.91(3) . ?
C5 C6 1.434(3) . ?
C6 C7 1.374(3) . ?
C7 C8 1.419(3) . ?
C8 C9 1.361(3) . ?
C8 H8 0.87(2) . ?
C9 H9 0.88(2) . ?
C10 C11 1.380(3) . ?
C10 H10 0.88(2) . ?
C11 C12 1.368(4) . ?
C11 H11 0.88(2) . ?
C12 C13 1.369(3) . ?
C12 H12 0.93(2) . ?
C13 C14 1.387(3) . ?
C13 H13 0.88(3) . ?
C14 C15 1.434(3) . ?
C15 C16 1.376(3) . ?
C16 C17 1.422(3) . ?
C17 C18 1.354(3) . ?
C17 H17 0.95(2) . ?
C18 H18 0.98(2) . ?
